data_7244525
loop_
_publ_author_name
'Mahmoudi, Ghodrat'
'Alizadeh, Vali'
'Castineiras, Alfonso'
'Akbari Afkhami, Farhad'
'Mitoraj, Mariusz Pawe\/l'
'Szczepanik, Dariusz'
'Konyaeva, Irina A.'
'Robeyns, Koen'
'Safin, Damir'

_publ_section_title
;
 Quasi-aromatic M\"obius chelates of Cadmium(II) nitrite and/or nitrate.
;
_journal_name_full CrystEngComm
_journal_paper_doi 10.1039/D2CE00046F
_journal_year 2022
_chemical_formula_moiety 'C26 H20 Cd N8 O6, C H4 O'
_chemical_formula_sum 'C27 H24 Cd N8 O7'
_chemical_formula_weight 684.94
_space_group_crystal_system triclinic
_space_group_IT_number 2
_space_group_name_Hall '-P 1'
_space_group_name_H-M_alt 'P -1'
_atom_sites_solution_hydrogens geom
_atom_sites_solution_primary 'dual space'
_audit_creation_method SHELXL-2018/3
_audit_update_record
;
2021-11-13 deposited with the CCDC.	2022-02-28 downloaded from the CCDC.
;
_cell_angle_alpha 110.92(3)
_cell_angle_beta 103.93(3)
_cell_angle_gamma 80.74(3)
_cell_formula_units_Z 2
_cell_length_a 8.9313(18)
_cell_length_b 11.627(2)
_cell_length_c 15.232(3)
_cell_measurement_reflns_used 7217
_cell_measurement_temperature 130(2)
_cell_measurement_theta_max 73.6564
_cell_measurement_theta_min 3.1666
_cell_volume 1429.1(6)
_computing_cell_refinement
;
CrysAlisPro, Agilent Technologies,
Version 1.171.35.19 (release 27-10-2011 CrysAlis171 .NET)
(compiled Oct 27 2011,15:02:11)
;
_computing_data_collection
;
CrysAlisPro, Agilent Technologies,
Version 1.171.35.19 (release 27-10-2011 CrysAlis171 .NET)
(compiled Oct 27 2011,15:02:11)
;
_computing_data_reduction
;
CrysAlisPro, Agilent Technologies,
Version 1.171.35.19 (release 27-10-2011 CrysAlis171 .NET)
(compiled Oct 27 2011,15:02:11)
;
_computing_molecular_graphics 'MERCURY (Macrae et al., 2008)'
_computing_publication_material
;
'MERCURY (Macrae et al., 2008), Platon (Spek, 2009)'
;
_computing_structure_refinement 'SHELXL-2018/3 (Sheldrick, 2018)'
_computing_structure_solution 'SHELXT (Sheldrick, 2015)'
_diffrn_ambient_temperature 130(2)
_diffrn_measured_fraction_theta_full 0.999
_diffrn_measured_fraction_theta_max 0.968
_diffrn_measurement_device_type 'SuperNova, Dual, Cu at zero, Atlas'
_diffrn_measurement_method '\w scans'
_diffrn_radiation_monochromator mirror
_diffrn_radiation_source 'SuperNova (Cu) X-ray Source'
_diffrn_radiation_type 'Cu K\a'
_diffrn_radiation_wavelength 1.54184
_diffrn_reflns_av_R_equivalents 0.0284
_diffrn_reflns_av_unetI/netI 0.0287
_diffrn_reflns_Laue_measured_fraction_full 0.999
_diffrn_reflns_Laue_measured_fraction_max 0.968
_diffrn_reflns_limit_h_max 9
_diffrn_reflns_limit_h_min -11
_diffrn_reflns_limit_k_max 8
_diffrn_reflns_limit_k_min -14
_diffrn_reflns_limit_l_max 18
_diffrn_reflns_limit_l_min -18
_diffrn_reflns_number 9776
_diffrn_reflns_point_group_measured_fraction_full 0.999
_diffrn_reflns_point_group_measured_fraction_max 0.968
_diffrn_reflns_theta_full 67.684
_diffrn_reflns_theta_max 73.818
_diffrn_reflns_theta_min 3.169
_exptl_absorpt_coefficient_mu 6.641
_exptl_absorpt_correction_T_max 1.00000
_exptl_absorpt_correction_T_min 0.51603
_exptl_absorpt_correction_type multi-scan
_exptl_absorpt_process_details
;
CrysAlisPro, Agilent Technologies,
Version 1.171.35.19 (release 27-10-2011 CrysAlis171 .NET)
(compiled Oct 27 2011,15:02:11)
Empirical absorption correction using spherical harmonics,
 implemented in SCALE3 ABSPACK scaling algorithm.
;
_exptl_crystal_colour colourless
_exptl_crystal_density_diffrn 1.592
_exptl_crystal_description rod
_exptl_crystal_F_000 692
_exptl_crystal_size_max 0.4609
_exptl_crystal_size_mid 0.1701
_exptl_crystal_size_min 0.0740
_refine_diff_density_max 1.634
_refine_diff_density_min -1.320
_refine_diff_density_rms 0.112
_refine_ls_extinction_method none
_refine_ls_goodness_of_fit_ref 1.062
_refine_ls_hydrogen_treatment constr
_refine_ls_matrix_type full
_refine_ls_number_parameters 389
_refine_ls_number_reflns 5605
_refine_ls_number_restraints 0
_refine_ls_restrained_S_all 1.062
_refine_ls_R_factor_all 0.0342
_refine_ls_R_factor_gt 0.0336
_refine_ls_shift/su_max 0.001
_refine_ls_shift/su_mean 0.000
_refine_ls_structure_factor_coef Fsqd
_refine_ls_weighting_details 'w=1/[\s^2^(Fo^2^)+(0.0704P)^2^+0.8798P] where P=(Fo^2^+2Fc^2^)/3'
_refine_ls_weighting_scheme calc
_refine_ls_wR_factor_gt 0.0968
_refine_ls_wR_factor_ref 0.0975
_reflns_Friedel_coverage 0.000
_reflns_number_gt 5461
_reflns_number_total 5605
_reflns_threshold_expression 'I > 2\s(I)'
_cod_data_source_file d2ce00046f2.cif
_cod_data_source_block shelxl_transf
_cod_database_code 7244525
_shelx_shelxl_version_number 2018/3
_shelx_space_group_comment
;
The symmetry employed for this shelxl refinement is uniquely defined
by the following loop, which should always be used as a source of
symmetry information in preference to the above space-group names.
They are only intended as comments.
;

loop_
_space_group_symop_operation_xyz
'x, y, z'
'-x, -y, -z'

loop_
_atom_site_label
_atom_site_type_symbol
_atom_site_fract_x
_atom_site_fract_y
_atom_site_fract_z
_atom_site_U_iso_or_equiv
_atom_site_adp_type
_atom_site_occupancy
_atom_site_site_symmetry_order
_atom_site_calc_flag
_atom_site_refinement_flags_posn
_atom_site_refinement_flags_adp
_atom_site_refinement_flags_occupancy
_atom_site_disorder_assembly
_atom_site_disorder_group
Cd1 Cd 0.62940(2) 0.33722(2) 0.68163(2) 0.01598(8) Uani 1 1 d . . . . .
N2 N 0.8446(3) 0.3757(2) 0.63769(17) 0.0185(4) Uani 1 1 d . . . . .
C3 C 0.9686(3) 0.2964(3) 0.6249(2) 0.0219(5) Uani 1 1 d . . . . .
H3 H 0.967269 0.216873 0.628790 0.026 Uiso 1 1 calc R U . . .
C4 C 1.1010(3) 0.3251(3) 0.6060(2) 0.0222(5) Uani 1 1 d . . . . .
H4 H 1.187242 0.265806 0.596278 0.027 Uiso 1 1 calc R U . . .
C5 C 1.1041(3) 0.4413(3) 0.6016(2) 0.0215(5) Uani 1 1 d . . . . .
H5 H 1.193891 0.464226 0.590950 0.026 Uiso 1 1 calc R U . . .
C6 C 0.9738(3) 0.5240(3) 0.6131(2) 0.0201(5) Uani 1 1 d . . . . .
H6 H 0.972523 0.604282 0.609898 0.024 Uiso 1 1 calc R U . . .
C7 C 0.8456(3) 0.4873(2) 0.62920(18) 0.0172(5) Uani 1 1 d . . . . .
C8 C 0.7009(3) 0.5686(2) 0.63446(19) 0.0182(5) Uani 1 1 d . . . . .
H8 H 0.692141 0.645618 0.624367 0.022 Uiso 1 1 calc R U . . .
N9 N 0.5885(3) 0.5332(2) 0.65276(16) 0.0165(4) Uani 1 1 d . . . . .
N10 N 0.4463(3) 0.6008(2) 0.64643(16) 0.0176(4) Uani 1 1 d . . . . .
C11 C 0.4074(3) 0.6693(2) 0.72581(19) 0.0165(5) Uani 1 1 d . . . . .
C12 C 0.2528(3) 0.7388(2) 0.72251(19) 0.0173(5) Uani 1 1 d . . . . .
C13 C 0.1832(3) 0.7770(2) 0.6435(2) 0.0205(5) Uani 1 1 d . . . . .
H13 H 0.234597 0.758295 0.591591 0.025 Uiso 1 1 calc R U . . .
C14 C 0.0384(3) 0.8423(3) 0.6417(2) 0.0251(6) Uani 1 1 d . . . . .
H14 H -0.008392 0.869367 0.588658 0.030 Uiso 1 1 calc R U . . .
C15 C -0.0388(3) 0.8687(3) 0.7167(2) 0.0251(6) Uani 1 1 d . . . . .
H15 H -0.137670 0.913503 0.714993 0.030 Uiso 1 1 calc R U . . .
C16 C 0.0297(3) 0.8289(3) 0.7941(2) 0.0264(6) Uani 1 1 d . . . . .
H16 H -0.023437 0.845210 0.844862 0.032 Uiso 1 1 calc R U . . .
C17 C 0.1756(3) 0.7653(3) 0.7977(2) 0.0230(6) Uani 1 1 d . . . . .
H17 H 0.222759 0.739845 0.851437 0.028 Uiso 1 1 calc R U . . .
N22 N 0.4604(3) 0.2436(2) 0.72404(17) 0.0184(4) Uani 1 1 d . . . . .
C23 C 0.4296(3) 0.1264(3) 0.6769(2) 0.0219(5) Uani 1 1 d . . . . .
H23 H 0.486009 0.077691 0.628769 0.026 Uiso 1 1 calc R U . . .
C24 C 0.3180(3) 0.0728(3) 0.6956(2) 0.0267(6) Uani 1 1 d . . . . .
H24 H 0.297007 -0.010490 0.659775 0.032 Uiso 1 1 calc R U . . .
C25 C 0.2379(3) 0.1419(3) 0.7669(2) 0.0266(6) Uani 1 1 d . . . . .
H25 H 0.161671 0.106648 0.781217 0.032 Uiso 1 1 calc R U . . .
C26 C 0.2703(3) 0.2635(3) 0.8175(2) 0.0257(6) Uani 1 1 d . . . . .
H26 H 0.217526 0.312796 0.867374 0.031 Uiso 1 1 calc R U . . .
C27 C 0.3817(3) 0.3121(3) 0.7936(2) 0.0205(5) Uani 1 1 d . . . . .
C28 C 0.4174(3) 0.4412(3) 0.8431(2) 0.0217(5) Uani 1 1 d . . . . .
H28 H 0.379316 0.489391 0.899463 0.026 Uiso 1 1 calc R U . . .
N29 N 0.5005(3) 0.4875(2) 0.80879(16) 0.0192(5) Uani 1 1 d . . . . .
N30 N 0.5497(3) 0.6042(2) 0.86300(17) 0.0201(5) Uani 1 1 d . . . . .
C31 C 0.5129(3) 0.6874(2) 0.82247(19) 0.0174(5) Uani 1 1 d . . . . .
C32 C 0.5804(3) 0.8081(2) 0.8715(2) 0.0190(5) Uani 1 1 d . . . . .
C33 C 0.6553(4) 0.8404(3) 0.9669(2) 0.0341(7) Uani 1 1 d . . . . .
H33 H 0.655250 0.788490 1.002962 0.041 Uiso 1 1 calc R U . . .
C34 C 0.7303(5) 0.9484(3) 1.0097(2) 0.0404(9) Uani 1 1 d . . . . .
H34 H 0.782500 0.969788 1.074857 0.048 Uiso 1 1 calc R U . . .
C35 C 0.7292(4) 1.0253(3) 0.9577(2) 0.0292(6) Uani 1 1 d . . . . .
H35 H 0.781072 1.098922 0.987047 0.035 Uiso 1 1 calc R U . . .
C36 C 0.6528(4) 0.9945(3) 0.8633(2) 0.0244(6) Uani 1 1 d . . . . .
H36 H 0.651219 1.047478 0.827778 0.029 Uiso 1 1 calc R U . . .
C37 C 0.5782(3) 0.8863(3) 0.8199(2) 0.0214(5) Uani 1 1 d . . . . .
H37 H 0.525429 0.865556 0.754921 0.026 Uiso 1 1 calc R U . . .
N41 N 0.8507(3) 0.2229(2) 0.80706(18) 0.0222(5) Uani 1 1 d . . . . .
O42 O 0.7982(3) 0.3362(2) 0.83406(16) 0.0292(5) Uani 1 1 d . . . . .
O43 O 0.8105(3) 0.16100(19) 0.71977(15) 0.0261(4) Uani 1 1 d . . . . .
O44 O 0.9356(3) 0.1779(2) 0.86474(17) 0.0342(5) Uani 1 1 d . . . . .
N45 N 0.4846(3) 0.2089(2) 0.48652(17) 0.0205(5) Uani 1 1 d . . . . .
O46 O 0.4189(3) 0.30678(19) 0.53632(15) 0.0252(4) Uani 1 1 d . . . . .
O47 O 0.6126(2) 0.1680(2) 0.52594(16) 0.0282(5) Uani 1 1 d . . . . .
O48 O 0.4261(3) 0.1564(2) 0.40204(15) 0.0303(5) Uani 1 1 d . . . . .
O51 O 0.8400(4) 0.4161(4) 1.0408(2) 0.0835(14) Uani 1 1 d . . . . .
H51 H 0.832518 0.382458 0.981308 0.125 Uiso 1 1 calc R U . . .
C52 C 0.9929(6) 0.4038(5) 1.0863(3) 0.0559(11) Uani 1 1 d . . . . .
H52A H 1.055385 0.451035 1.068759 0.084 Uiso 1 1 calc R U . . .
H52B H 1.031440 0.316397 1.066386 0.084 Uiso 1 1 calc R U . . .
H52C H 0.999981 0.435207 1.155911 0.084 Uiso 1 1 calc R U . . .

loop_
_atom_site_aniso_label
_atom_site_aniso_U_11
_atom_site_aniso_U_22
_atom_site_aniso_U_33
_atom_site_aniso_U_23
_atom_site_aniso_U_13
_atom_site_aniso_U_12
Cd1 0.01661(12) 0.01329(12) 0.01858(12) 0.00601(8) 0.00341(7) -0.00123(7)
N2 0.0190(11) 0.0157(11) 0.0216(11) 0.0077(9) 0.0038(9) -0.0008(8)
C3 0.0227(13) 0.0172(13) 0.0262(14) 0.0096(11) 0.0050(11) 0.0026(10)
C4 0.0175(13) 0.0237(14) 0.0243(13) 0.0086(11) 0.0047(10) 0.0034(10)
C5 0.0168(12) 0.0255(14) 0.0215(13) 0.0056(11) 0.0039(10) -0.0042(10)
C6 0.0237(13) 0.0164(12) 0.0193(13) 0.0055(10) 0.0021(10) -0.0041(10)
C7 0.0185(12) 0.0171(12) 0.0151(12) 0.0057(10) 0.0014(9) -0.0010(10)
C8 0.0225(13) 0.0130(12) 0.0183(12) 0.0057(10) 0.0029(10) -0.0003(10)
N9 0.0169(10) 0.0142(10) 0.0173(10) 0.0053(8) 0.0033(8) 0.0018(8)
N10 0.0182(10) 0.0135(10) 0.0198(11) 0.0054(8) 0.0031(8) 0.0011(8)
C11 0.0192(12) 0.0094(11) 0.0194(12) 0.0033(9) 0.0021(10) -0.0025(9)
C12 0.0171(12) 0.0109(11) 0.0205(12) 0.0017(10) 0.0018(10) -0.0028(9)
C13 0.0192(13) 0.0158(12) 0.0252(14) 0.0064(11) 0.0021(10) -0.0027(10)
C14 0.0230(14) 0.0164(13) 0.0326(15) 0.0089(11) -0.0026(11) -0.0026(10)
C15 0.0171(13) 0.0153(12) 0.0357(16) 0.0024(11) 0.0033(11) 0.0016(10)
C16 0.0230(14) 0.0226(14) 0.0260(14) -0.0013(11) 0.0074(11) 0.0014(11)
C17 0.0228(14) 0.0187(13) 0.0212(13) 0.0007(11) 0.0023(11) -0.0012(11)
N22 0.0192(11) 0.0150(11) 0.0216(11) 0.0081(9) 0.0029(9) -0.0006(8)
C23 0.0220(13) 0.0165(13) 0.0279(14) 0.0103(11) 0.0036(11) 0.0011(10)
C24 0.0257(14) 0.0167(13) 0.0412(17) 0.0157(12) 0.0033(12) -0.0020(11)
C25 0.0227(14) 0.0272(15) 0.0398(17) 0.0223(13) 0.0065(12) -0.0026(11)
C26 0.0265(14) 0.0290(15) 0.0272(14) 0.0157(12) 0.0079(11) 0.0004(12)
C27 0.0225(13) 0.0215(14) 0.0202(13) 0.0106(11) 0.0044(10) -0.0003(10)
C28 0.0247(14) 0.0203(13) 0.0192(12) 0.0060(11) 0.0058(10) 0.0012(10)
N29 0.0241(11) 0.0134(10) 0.0181(11) 0.0054(9) 0.0017(9) 0.0002(9)
N30 0.0241(11) 0.0149(11) 0.0194(11) 0.0046(9) 0.0026(9) -0.0013(9)
C31 0.0178(12) 0.0146(12) 0.0176(12) 0.0033(10) 0.0038(10) 0.0002(9)
C32 0.0206(13) 0.0148(12) 0.0187(12) 0.0035(10) 0.0030(10) 0.0001(10)
C33 0.054(2) 0.0240(15) 0.0218(15) 0.0088(12) -0.0061(14) -0.0134(14)
C34 0.062(2) 0.0289(17) 0.0224(15) 0.0072(13) -0.0128(15) -0.0189(16)
C35 0.0347(17) 0.0208(14) 0.0278(15) 0.0023(12) 0.0012(13) -0.0111(12)
C36 0.0286(15) 0.0197(14) 0.0255(14) 0.0078(11) 0.0043(12) -0.0049(11)
C37 0.0232(13) 0.0207(13) 0.0184(13) 0.0059(11) 0.0006(10) -0.0038(10)
N41 0.0190(11) 0.0260(12) 0.0253(12) 0.0132(10) 0.0047(9) -0.0006(9)
O42 0.0303(11) 0.0227(10) 0.0290(11) 0.0070(9) 0.0015(9) 0.0030(8)
O43 0.0305(11) 0.0217(10) 0.0256(10) 0.0080(8) 0.0048(8) -0.0014(8)
O44 0.0331(12) 0.0419(13) 0.0316(12) 0.0232(11) 0.0040(9) 0.0082(10)
N45 0.0234(11) 0.0185(11) 0.0199(11) 0.0058(9) 0.0046(9) -0.0037(9)
O46 0.0300(11) 0.0202(10) 0.0225(10) 0.0039(8) 0.0075(8) 0.0023(8)
O47 0.0238(10) 0.0299(11) 0.0263(11) 0.0088(9) 0.0007(8) 0.0025(8)
O48 0.0424(13) 0.0227(10) 0.0171(10) 0.0012(8) -0.0017(9) -0.0027(9)
O51 0.059(2) 0.132(4) 0.0348(16) 0.002(2) 0.0214(15) 0.020(2)
C52 0.066(3) 0.060(3) 0.044(2) 0.020(2) 0.001(2) -0.021(2)

loop_
_atom_type_symbol
_atom_type_description
_atom_type_scat_dispersion_real
_atom_type_scat_dispersion_imag
_atom_type_scat_source
C C 0.0181 0.0091 'International Tables Vol C Tables 4.2.6.8 and 6.1.1.4'
H H 0.0000 0.0000 'International Tables Vol C Tables 4.2.6.8 and 6.1.1.4'
N N 0.0311 0.0180 'International Tables Vol C Tables 4.2.6.8 and 6.1.1.4'
O O 0.0492 0.0322 'International Tables Vol C Tables 4.2.6.8 and 6.1.1.4'
Cd Cd 0.1185 4.6533 'International Tables Vol C Tables 4.2.6.8 and 6.1.1.4'

loop_
_geom_angle_atom_site_label_1
_geom_angle_atom_site_label_2
_geom_angle_atom_site_label_3
_geom_angle
_geom_angle_site_symmetry_1
_geom_angle_site_symmetry_3
_geom_angle_publ_flag
N22 Cd1 N2 162.70(8) . . ?
N22 Cd1 N9 128.48(8) . . ?
N2 Cd1 N9 68.77(8) . . ?
N22 Cd1 O42 85.06(8) . . ?
N2 Cd1 O42 87.60(8) . . ?
N9 Cd1 O42 115.64(8) . . ?
N22 Cd1 O47 89.65(8) . . ?
N2 Cd1 O47 82.24(8) . . ?
N9 Cd1 O47 108.76(8) . . ?
O42 Cd1 O47 126.76(8) . . ?
N22 Cd1 N29 68.61(8) . . ?
N2 Cd1 N29 124.08(8) . . ?
N9 Cd1 N29 72.87(8) . . ?
O42 Cd1 N29 74.04(8) . . ?
O47 Cd1 N29 149.61(8) . . ?
N22 Cd1 O46 80.87(8) . . ?
N2 Cd1 O46 105.39(8) . . ?
N9 Cd1 O46 75.28(8) . . ?
O42 Cd1 O46 165.80(8) . . ?
O47 Cd1 O46 51.62(7) . . ?
N29 Cd1 O46 102.31(8) . . ?
N22 Cd1 O43 79.90(8) . . ?
N2 Cd1 O43 83.29(8) . . ?
N9 Cd1 O43 150.40(7) . . ?
O42 Cd1 O43 51.29(8) . . ?
O47 Cd1 O43 75.60(7) . . ?
N29 Cd1 O43 118.61(7) . . ?
O46 Cd1 O43 123.43(7) . . ?
C3 N2 C7 118.3(2) . . ?
C3 N2 Cd1 123.70(19) . . ?
C7 N2 Cd1 117.97(18) . . ?
N2 C3 C4 122.7(3) . . ?
N2 C3 H3 118.6 . . ?
C4 C3 H3 118.6 . . ?
C5 C4 C3 118.8(3) . . ?
C5 C4 H4 120.6 . . ?
C3 C4 H4 120.6 . . ?
C4 C5 C6 118.8(3) . . ?
C4 C5 H5 120.6 . . ?
C6 C5 H5 120.6 . . ?
C7 C6 C5 118.8(3) . . ?
C7 C6 H6 120.6 . . ?
C5 C6 H6 120.6 . . ?
N2 C7 C6 122.5(2) . . ?
N2 C7 C8 116.9(2) . . ?
C6 C7 C8 120.6(2) . . ?
N9 C8 C7 118.4(2) . . ?
N9 C8 H8 120.8 . . ?
C7 C8 H8 120.8 . . ?
C8 N9 N10 119.1(2) . . ?
C8 N9 Cd1 117.32(18) . . ?
N10 N9 Cd1 123.32(16) . . ?
C11 N10 N9 116.6(2) . . ?
N10 C11 C12 118.4(2) . . ?
N10 C11 C31 123.5(2) . . ?
C12 C11 C31 118.0(2) . . ?
C17 C12 C13 119.8(3) . . ?
C17 C12 C11 120.0(2) . . ?
C13 C12 C11 120.2(2) . . ?
C14 C13 C12 119.4(3) . . ?
C14 C13 H13 120.3 . . ?
C12 C13 H13 120.3 . . ?
C13 C14 C15 120.8(3) . . ?
C13 C14 H14 119.6 . . ?
C15 C14 H14 119.6 . . ?
C16 C15 C14 119.5(3) . . ?
C16 C15 H15 120.2 . . ?
C14 C15 H15 120.2 . . ?
C15 C16 C17 120.4(3) . . ?
C15 C16 H16 119.8 . . ?
C17 C16 H16 119.8 . . ?
C16 C17 C12 120.1(3) . . ?
C16 C17 H17 120.0 . . ?
C12 C17 H17 120.0 . . ?
C23 N22 C27 118.7(2) . . ?
C23 N22 Cd1 121.9(2) . . ?
C27 N22 Cd1 119.22(18) . . ?
N22 C23 C24 122.4(3) . . ?
N22 C23 H23 118.8 . . ?
C24 C23 H23 118.8 . . ?
C25 C24 C23 119.2(3) . . ?
C25 C24 H24 120.4 . . ?
C23 C24 H24 120.4 . . ?
C24 C25 C26 119.0(3) . . ?
C24 C25 H25 120.5 . . ?
C26 C25 H25 120.5 . . ?
C25 C26 C27 118.7(3) . . ?
C25 C26 H26 120.6 . . ?
C27 C26 H26 120.6 . . ?
N22 C27 C26 122.0(3) . . ?
N22 C27 C28 117.2(2) . . ?
C26 C27 C28 120.9(3) . . ?
N29 C28 C27 118.6(3) . . ?
N29 C28 H28 120.7 . . ?
C27 C28 H28 120.7 . . ?
C28 N29 N30 117.8(2) . . ?
C28 N29 Cd1 115.36(18) . . ?
N30 N29 Cd1 123.63(17) . . ?
C31 N30 N29 116.6(2) . . ?
N30 C31 C32 118.8(2) . . ?
N30 C31 C11 124.1(2) . . ?
C32 C31 C11 117.1(2) . . ?
C33 C32 C37 119.4(3) . . ?
C33 C32 C31 120.5(3) . . ?
C37 C32 C31 119.9(2) . . ?
C32 C33 C34 120.1(3) . . ?
C32 C33 H33 120.0 . . ?
C34 C33 H33 120.0 . . ?
C33 C34 C35 120.2(3) . . ?
C33 C34 H34 119.9 . . ?
C35 C34 H34 119.9 . . ?
C36 C35 C34 119.9(3) . . ?
C36 C35 H35 120.1 . . ?
C34 C35 H35 120.1 . . ?
C35 C36 C37 120.1(3) . . ?
C35 C36 H36 119.9 . . ?
C37 C36 H36 119.9 . . ?
C36 C37 C32 120.2(3) . . ?
C36 C37 H37 119.9 . . ?
C32 C37 H37 119.9 . . ?
O44 N41 O43 122.4(3) . . ?
O44 N41 O42 120.5(3) . . ?
O43 N41 O42 117.1(2) . . ?
N41 O42 Cd1 97.79(17) . . ?
N41 O43 Cd1 93.63(16) . . ?
O48 N45 O47 121.4(2) . . ?
O48 N45 O46 121.0(2) . . ?
O47 N45 O46 117.7(2) . . ?
N45 O46 Cd1 94.82(16) . . ?
N45 O47 Cd1 95.84(16) . . ?
C52 O51 H51 109.5 . . ?
O51 C52 H52A 109.5 . . ?
O51 C52 H52B 109.5 . . ?
H52A C52 H52B 109.5 . . ?
O51 C52 H52C 109.5 . . ?
H52A C52 H52C 109.5 . . ?
H52B C52 H52C 109.5 . . ?

loop_
_geom_bond_atom_site_label_1
_geom_bond_atom_site_label_2
_geom_bond_distance
_geom_bond_site_symmetry_2
_geom_bond_publ_flag
Cd1 N22 2.320(2) . ?
Cd1 N2 2.335(2) . ?
Cd1 N9 2.427(2) . ?
Cd1 O42 2.448(2) . ?
Cd1 O47 2.472(2) . ?
Cd1 N29 2.478(3) . ?
Cd1 O46 2.492(2) . ?
Cd1 O43 2.546(2) . ?
N2 C3 1.327(4) . ?
N2 C7 1.350(4) . ?
C3 C4 1.397(4) . ?
C3 H3 0.9500 . ?
C4 C5 1.381(4) . ?
C4 H4 0.9500 . ?
C5 C6 1.388(4) . ?
C5 H5 0.9500 . ?
C6 C7 1.386(4) . ?
C6 H6 0.9500 . ?
C7 C8 1.474(4) . ?
C8 N9 1.266(4) . ?
C8 H8 0.9500 . ?
N9 N10 1.384(3) . ?
N10 C11 1.282(4) . ?
C11 C12 1.483(4) . ?
C11 C31 1.509(4) . ?
C12 C17 1.393(4) . ?
C12 C13 1.401(4) . ?
C13 C14 1.390(4) . ?
C13 H13 0.9500 . ?
C14 C15 1.391(5) . ?
C14 H14 0.9500 . ?
C15 C16 1.389(5) . ?
C15 H15 0.9500 . ?
C16 C17 1.390(4) . ?
C16 H16 0.9500 . ?
C17 H17 0.9500 . ?
N22 C23 1.332(4) . ?
N22 C27 1.351(4) . ?
C23 C24 1.388(4) . ?
C23 H23 0.9500 . ?
C24 C25 1.379(5) . ?
C24 H24 0.9500 . ?
C25 C26 1.387(5) . ?
C25 H25 0.9500 . ?
C26 C27 1.394(4) . ?
C26 H26 0.9500 . ?
C27 C28 1.468(4) . ?
C28 N29 1.277(4) . ?
C28 H28 0.9500 . ?
N29 N30 1.390(3) . ?
N30 C31 1.285(4) . ?
C31 C32 1.483(4) . ?
C32 C33 1.387(4) . ?
C32 C37 1.393(4) . ?
C33 C34 1.388(5) . ?
C33 H33 0.9500 . ?
C34 C35 1.388(5) . ?
C34 H34 0.9500 . ?
C35 C36 1.378(4) . ?
C35 H35 0.9500 . ?
C36 C37 1.388(4) . ?
C36 H36 0.9500 . ?
C37 H37 0.9500 . ?
N41 O44 1.225(3) . ?
N41 O43 1.259(3) . ?
N41 O42 1.278(3) . ?
N45 O48 1.233(3) . ?
N45 O47 1.262(3) . ?
N45 O46 1.264(3) . ?
O51 C52 1.385(6) . ?
O51 H51 0.8400 . ?
C52 H52A 0.9800 . ?
C52 H52B 0.9800 . ?
C52 H52C 0.9800 . ?

loop_
_geom_torsion_atom_site_label_1
_geom_torsion_atom_site_label_2
_geom_torsion_atom_site_label_3
_geom_torsion_atom_site_label_4
_geom_torsion
_geom_torsion_site_symmetry_1
_geom_torsion_site_symmetry_2
_geom_torsion_site_symmetry_3
_geom_torsion_site_symmetry_4
_geom_torsion_publ_flag
C7 N2 C3 C4 2.0(4) . . . . ?
Cd1 N2 C3 C4 -174.8(2) . . . . ?
N2 C3 C4 C5 0.9(4) . . . . ?
C3 C4 C5 C6 -2.1(4) . . . . ?
C4 C5 C6 C7 0.5(4) . . . . ?
C3 N2 C7 C6 -3.7(4) . . . . ?
Cd1 N2 C7 C6 173.3(2) . . . . ?
C3 N2 C7 C8 174.2(2) . . . . ?
Cd1 N2 C7 C8 -8.8(3) . . . . ?
C5 C6 C7 N2 2.5(4) . . . . ?
C5 C6 C7 C8 -175.3(2) . . . . ?
N2 C7 C8 N9 4.6(4) . . . . ?
C6 C7 C8 N9 -177.5(2) . . . . ?
C7 C8 N9 N10 -172.2(2) . . . . ?
C7 C8 N9 Cd1 1.8(3) . . . . ?
C8 N9 N10 C11 -104.3(3) . . . . ?
Cd1 N9 N10 C11 82.1(3) . . . . ?
N9 N10 C11 C12 -177.1(2) . . . . ?
N9 N10 C11 C31 5.5(4) . . . . ?
N10 C11 C12 C17 149.9(3) . . . . ?
C31 C11 C12 C17 -32.6(3) . . . . ?
N10 C11 C12 C13 -29.5(4) . . . . ?
C31 C11 C12 C13 148.1(2) . . . . ?
C17 C12 C13 C14 0.8(4) . . . . ?
C11 C12 C13 C14 -179.8(2) . . . . ?
C12 C13 C14 C15 -0.9(4) . . . . ?
C13 C14 C15 C16 -0.1(4) . . . . ?
C14 C15 C16 C17 1.2(4) . . . . ?
C15 C16 C17 C12 -1.3(4) . . . . ?
C13 C12 C17 C16 0.3(4) . . . . ?
C11 C12 C17 C16 -179.1(2) . . . . ?
C27 N22 C23 C24 1.1(4) . . . . ?
Cd1 N22 C23 C24 -173.8(2) . . . . ?
N22 C23 C24 C25 -1.5(4) . . . . ?
C23 C24 C25 C26 0.5(4) . . . . ?
C24 C25 C26 C27 0.7(4) . . . . ?
C23 N22 C27 C26 0.3(4) . . . . ?
Cd1 N22 C27 C26 175.2(2) . . . . ?
C23 N22 C27 C28 -179.2(2) . . . . ?
Cd1 N22 C27 C28 -4.3(3) . . . . ?
C25 C26 C27 N22 -1.1(4) . . . . ?
C25 C26 C27 C28 178.3(3) . . . . ?
N22 C27 C28 N29 10.9(4) . . . . ?
C26 C27 C28 N29 -168.6(3) . . . . ?
C27 C28 N29 N30 -171.9(2) . . . . ?
C27 C28 N29 Cd1 -11.5(3) . . . . ?
C28 N29 N30 C31 -123.3(3) . . . . ?
Cd1 N29 N30 C31 78.0(3) . . . . ?
N29 N30 C31 C32 -171.6(2) . . . . ?
N29 N30 C31 C11 6.8(4) . . . . ?
N10 C11 C31 N30 -71.9(4) . . . . ?
C12 C11 C31 N30 110.7(3) . . . . ?
N10 C11 C31 C32 106.5(3) . . . . ?
C12 C11 C31 C32 -70.9(3) . . . . ?
N30 C31 C32 C33 -13.1(4) . . . . ?
C11 C31 C32 C33 168.4(3) . . . . ?
N30 C31 C32 C37 162.5(3) . . . . ?
C11 C31 C32 C37 -16.1(4) . . . . ?
C37 C32 C33 C34 -1.5(5) . . . . ?
C31 C32 C33 C34 174.1(3) . . . . ?
C32 C33 C34 C35 0.7(6) . . . . ?
C33 C34 C35 C36 0.3(6) . . . . ?
C34 C35 C36 C37 -0.6(5) . . . . ?
C35 C36 C37 C32 -0.2(5) . . . . ?
C33 C32 C37 C36 1.2(4) . . . . ?
C31 C32 C37 C36 -174.4(3) . . . . ?
O44 N41 O42 Cd1 -175.1(2) . . . . ?
O43 N41 O42 Cd1 4.6(3) . . . . ?
O44 N41 O43 Cd1 175.3(2) . . . . ?
O42 N41 O43 Cd1 -4.4(2) . . . . ?
O48 N45 O46 Cd1 -177.2(2) . . . . ?
O47 N45 O46 Cd1 2.0(2) . . . . ?
O48 N45 O47 Cd1 177.2(2) . . . . ?
O46 N45 O47 Cd1 -2.0(2) . . . . ?
